data_7042417
loop_
_publ_author_name
'Han, Yongqiang'
'Yan, Pengfei'
'Sun, Jingwen'
'An, Guanghui'
'Yao, Xu'
'Li, Yuxin'
'Li, Guangming'

_publ_section_title
;
 Luminescence and white-light emitting luminescent sensor of
 tetrafluoroterephthalate-lanthanide metal-organic frameworks.
;
_journal_issue 14
_journal_name_full 'Dalton transactions (Cambridge, England : 2003)'
_journal_page_first 4642
_journal_page_last 4653
_journal_paper_doi 10.1039/c7dt00215g
_journal_volume 46
_journal_year 2017
_chemical_formula_moiety 'C12 H4 F6 O8 Tb'
_chemical_formula_sum 'C12 H4 F6 O8 Tb'
_chemical_formula_weight 549.08
_space_group_crystal_system monoclinic
_space_group_IT_number 12
_space_group_name_Hall '-C 2y'
_space_group_name_H-M_alt 'C 1 2/m 1'
_symmetry_space_group_name_Hall '-C 2y'
_symmetry_space_group_name_H-M 'C 1 2/m 1'
_atom_sites_solution_hydrogens difmap
_audit_creation_date 2017-03-03
_audit_creation_method
;
Olex2 1.2
(compiled 2017.03.02 svn.r3394 for OlexSys, GUI svn.r5324)
;
_audit_update_record
;
2017-03-08 deposited with the CCDC.
2017-03-09 downloaded from the CCDC.
;
_cell_angle_alpha 90
_cell_angle_beta 124.600(5)
_cell_angle_gamma 90
_cell_formula_units_Z 4
_cell_length_a 13.833(5)
_cell_length_b 11.226(5)
_cell_length_c 11.579(5)
_cell_measurement_reflns_used 1730
_cell_measurement_temperature 293(2)
_cell_measurement_theta_max 29.4639
_cell_measurement_theta_min 3.5716
_cell_volume 1480.1(11)
_computing_data_collection
'CrysAlisPro, Agilent Technologies,Version 1.171.35.21 (release 20-01-2012 CrysAlis171 .NET)(compiled Jan 23 2012,18:06:46)'
_computing_molecular_graphics 'Olex2 (Dolomanov et al., 2009)'
_computing_publication_material '(K. Brandenburg, Diamond 3.1, 2009)'
_computing_structure_refinement 'ShelXL (Sheldrick, 2015)'
_computing_structure_solution 'SHELXS-2016/6 (Sheldrick, 2015)'
_diffrn_ambient_temperature 293(2)
_diffrn_measured_fraction_theta_full 0.997
_diffrn_measured_fraction_theta_max 0.997
_diffrn_measurement_device_type 'multiwire proportional'
_diffrn_measurement_method 'phi and omega scans'
_diffrn_radiation_monochromator graphite
_diffrn_radiation_type MoK\a
_diffrn_radiation_wavelength 0.71069
_diffrn_reflns_av_R_equivalents 0.0402
_diffrn_reflns_av_unetI/netI 0.0532
_diffrn_reflns_Laue_measured_fraction_full 0.997
_diffrn_reflns_Laue_measured_fraction_max 0.997
_diffrn_reflns_limit_h_max 15
_diffrn_reflns_limit_h_min -16
_diffrn_reflns_limit_k_max 13
_diffrn_reflns_limit_k_min -13
_diffrn_reflns_limit_l_max 13
_diffrn_reflns_limit_l_min -7
_diffrn_reflns_number 2704
_diffrn_reflns_point_group_measured_fraction_full 0.997
_diffrn_reflns_point_group_measured_fraction_max 0.997
_diffrn_reflns_theta_full 24.995
_diffrn_reflns_theta_max 24.995
_diffrn_reflns_theta_min 3.578
_exptl_absorpt_coefficient_mu 4.894
_exptl_absorpt_correction_T_max 0.435
_exptl_absorpt_correction_T_min 0.354
_exptl_absorpt_correction_type multi-scan
_exptl_absorpt_process_details
;
CrysAlisPro, Agilent Technologies,
Version 1.171.35.21 (release 20-01-2012 CrysAlis171 .NET)
(compiled Jan 23 2012,18:06:46)
Empirical absorption correction using spherical harmonics,
 implemented in SCALE3 ABSPACK scaling algorithm.
;
_exptl_crystal_colour colorless
_exptl_crystal_density_diffrn 2.464
_exptl_crystal_description 'not measured'
_exptl_crystal_F_000 1036
_exptl_crystal_size_max 0.22
_exptl_crystal_size_mid 0.2
_exptl_crystal_size_min 0.17
_refine_diff_density_max 1.125
_refine_diff_density_min -0.942
_refine_diff_density_rms 0.129
_refine_ls_extinction_method none
_refine_ls_goodness_of_fit_ref 1.006
_refine_ls_hydrogen_treatment refall
_refine_ls_matrix_type full
_refine_ls_number_parameters 142
_refine_ls_number_reflns 1386
_refine_ls_number_restraints 37
_refine_ls_restrained_S_all 1.001
_refine_ls_R_factor_all 0.0265
_refine_ls_R_factor_gt 0.0244
_refine_ls_shift/su_max 0.000
_refine_ls_shift/su_mean 0.000
_refine_ls_structure_factor_coef Fsqd
_refine_ls_weighting_details 'w=1/[\s^2^(Fo^2^)+(0.0117P)^2^] where P=(Fo^2^+2Fc^2^)/3'
_refine_ls_weighting_scheme calc
_refine_ls_wR_factor_gt 0.0518
_refine_ls_wR_factor_ref 0.0528
_reflns_Friedel_coverage 0.000
_reflns_number_gt 1294
_reflns_number_total 1390
_reflns_threshold_expression 'I > 2\s(I)'
_cod_data_source_file c7dt00215g2.cif
_cod_data_source_block 9-tb_sq
_cod_depositor_comments 'Adding full bibliography for 7042409--7042422.cif.'
_cod_database_code 7042417
_shelx_shelxl_version_number 2016/6
_shelx_space_group_comment
;
The symmetry employed for this shelxl refinement is uniquely defined
by the following loop, which should always be used as a source of
symmetry information in preference to the above space-group names.
They are only intended as comments.
;
_shelx_estimated_absorpt_t_max 0.490
_shelx_estimated_absorpt_t_min 0.412
_olex2_refinement_description
;
1. Restrained distances
 H5A-O5
 0.85 with sigma of 0.02
 H5B-O5
 0.85 with sigma of 0.02
 H5B-H5A
 1.373 with sigma of 0.04
 H5B-Tb1
 2.7 with sigma of 0.04
 H5A-Tb1
 2.7 with sigma of 0.04
2. Rigid bond restraints
 Tb1, O5, H5A, H5B
 with sigma for 1-2 distances of 0.01 and sigma for 1-3 distances of 0.01
3. Uiso/Uaniso restraints and constraints
Tb1 \\sim O5 \\sim H5A \\sim H5B: within 3.8A with sigma of 0.04 and sigma for
terminal atoms of 0.08
;
_olex2_submission_special_instructions 'No special instructions were received'

loop_
_space_group_symop_operation_xyz
'x, y, z'
'-x, y, -z'
'x+1/2, y+1/2, z'
'-x+1/2, y+1/2, -z'
'-x, -y, -z'
'x, -y, z'
'-x+1/2, -y+1/2, -z'
'x+1/2, -y+1/2, z'

loop_
_atom_site_label
_atom_site_type_symbol
_atom_site_fract_x
_atom_site_fract_y
_atom_site_fract_z
_atom_site_U_iso_or_equiv
_atom_site_adp_type
_atom_site_occupancy
_atom_site_site_symmetry_order
_atom_site_calc_flag
_atom_site_refinement_flags_posn
_atom_site_refinement_flags_adp
_atom_site_refinement_flags_occupancy
Tb1 Tb 0.34029(2) 0.500000 0.46829(3) 0.01328(11) Uani 1 2 d DS TU P
F1 F 0.3576(3) 0.7115(3) -0.1347(3) 0.0535(10) Uani 1 1 d . . .
F2 F 0.3691(3) 0.7080(3) 0.0986(3) 0.0520(9) Uani 1 1 d . . .
F3 F 0.3987(2) 0.1195(2) 0.2550(3) 0.0398(7) Uani 1 1 d . . .
O1 O 0.3379(3) 0.5970(3) -0.3432(3) 0.0355(9) Uani 1 1 d . . .
O2 O 0.2667(4) 0.500000 0.2159(5) 0.0382(13) Uani 1 2 d S T P
O3 O 0.4586(4) 0.500000 0.3513(4) 0.0229(10) Uani 1 2 d S T P
O4 O 0.4080(3) 0.3079(3) 0.4712(3) 0.0286(8) Uani 1 1 d . . .
O5 O 0.1683(3) 0.3716(3) 0.3513(4) 0.0346(8) Uani 1 1 d D U .
C1 C 0.3634(6) 0.500000 0.2315(7) 0.0227(14) Uani 1 2 d S T P
C2 C 0.3655(5) 0.500000 0.1026(6) 0.0210(14) Uani 1 2 d S T P
C3 C 0.3640(4) 0.6043(4) 0.0390(5) 0.0282(11) Uani 1 1 d . . .
C4 C 0.3579(4) 0.6043(4) -0.0843(5) 0.0263(11) Uani 1 1 d . . .
C5 C 0.3524(5) 0.500000 -0.1518(7) 0.0213(14) Uani 1 2 d S T P
C6 C 0.3406(5) 0.500000 -0.2883(7) 0.0235(15) Uani 1 2 d S T P
C7 C 0.500000 0.2594(5) 0.500000 0.0231(15) Uani 1 2 d S T P
C8 C 0.500000 0.1258(5) 0.500000 0.0204(14) Uani 1 2 d S T P
C9 C 0.4477(4) 0.0607(4) 0.3782(5) 0.0245(10) Uani 1 1 d . . .
H5A H 0.169(4) 0.353(5) 0.421(3) 0.085(15) Uiso 1 1 d D U .
H5B H 0.187(4) 0.314(3) 0.322(6) 0.080(15) Uiso 1 1 d D U .

loop_
_atom_site_aniso_label
_atom_site_aniso_U_11
_atom_site_aniso_U_22
_atom_site_aniso_U_33
_atom_site_aniso_U_23
_atom_site_aniso_U_13
_atom_site_aniso_U_12
Tb1 0.01677(18) 0.01123(17) 0.01399(17) 0.000 0.01002(14) 0.000
F1 0.110(3) 0.0265(17) 0.0402(19) 0.0029(15) 0.052(2) -0.0022(17)
F2 0.098(3) 0.0314(17) 0.0410(19) -0.0052(16) 0.048(2) 0.0046(18)
F3 0.051(2) 0.0237(15) 0.0363(17) 0.0096(14) 0.0197(15) 0.0028(14)
O1 0.058(2) 0.035(2) 0.0268(19) 0.0079(18) 0.0317(19) 0.0143(18)
O2 0.022(3) 0.076(4) 0.023(3) 0.000 0.017(2) 0.000
O3 0.021(2) 0.029(3) 0.016(2) 0.000 0.009(2) 0.000
O4 0.0254(19) 0.0133(16) 0.047(2) -0.0018(16) 0.0207(17) 0.0014(14)
O5 0.030(2) 0.039(2) 0.040(2) -0.0124(19) 0.0225(18) -0.0102(17)
C1 0.027(4) 0.024(4) 0.016(3) 0.000 0.011(3) 0.000
C2 0.015(3) 0.033(4) 0.015(3) 0.000 0.008(3) 0.000
C3 0.039(3) 0.026(3) 0.025(3) -0.003(2) 0.021(2) 0.000(2)
C4 0.035(3) 0.026(3) 0.022(2) 0.003(2) 0.019(2) 0.001(2)
C5 0.023(4) 0.024(4) 0.019(3) 0.000 0.013(3) 0.000
C6 0.016(3) 0.035(4) 0.018(3) 0.000 0.010(3) 0.000
C7 0.025(4) 0.015(3) 0.031(4) 0.000 0.017(3) 0.000
C8 0.018(3) 0.011(3) 0.034(4) 0.000 0.016(3) 0.000
C9 0.025(3) 0.017(2) 0.032(3) 0.009(2) 0.016(2) 0.009(2)

loop_
_atom_type_symbol
_atom_type_description
_atom_type_scat_dispersion_real
_atom_type_scat_dispersion_imag
_atom_type_scat_source
C C 0.0033 0.0016 'International Tables Vol C Tables 4.2.6.8 and 6.1.1.4'
H H 0.0000 0.0000 'International Tables Vol C Tables 4.2.6.8 and 6.1.1.4'
F F 0.0171 0.0103 'International Tables Vol C Tables 4.2.6.8 and 6.1.1.4'
O O 0.0106 0.0060 'International Tables Vol C Tables 4.2.6.8 and 6.1.1.4'
Tb Tb -0.1723 4.1537 'International Tables Vol C Tables 4.2.6.8 and 6.1.1.4'

loop_
_geom_angle_atom_site_label_1
_geom_angle_atom_site_label_2
_geom_angle_atom_site_label_3
_geom_angle
_geom_angle_site_symmetry_1
_geom_angle_site_symmetry_3
O1 Tb1 O1 52.62(16) 1_556 6_566
O1 Tb1 O2 147.17(10) 6_566 .
O1 Tb1 O2 147.17(10) 1_556 .
O1 Tb1 O3 141.06(11) 6_566 .
O1 Tb1 O3 141.06(11) 1_556 .
O1 Tb1 C1 153.34(8) 6_566 .
O1 Tb1 C1 153.34(8) 1_556 .
O1 Tb1 C6 26.32(8) 6_566 1_556
O1 Tb1 C6 26.32(8) 1_556 1_556
O2 Tb1 O3 50.19(14) . .
O2 Tb1 C1 24.81(16) . .
O2 Tb1 C6 160.42(16) . 1_556
O3 Tb1 O1 79.43(12) 5_666 1_556
O3 Tb1 O1 79.43(12) 5_666 6_566
O3 Tb1 O2 122.18(14) 5_666 .
O3 Tb1 O3 71.99(16) 5_666 .
O3 Tb1 O5 141.86(9) 5_666 6_565
O3 Tb1 O5 141.86(9) 5_666 .
O3 Tb1 C1 25.38(15) . .
O3 Tb1 C1 97.37(17) 5_666 .
O3 Tb1 C6 77.40(16) 5_666 1_556
O3 Tb1 C6 149.39(16) . 1_556
O4 Tb1 O1 77.67(11) . 6_566
O4 Tb1 O1 127.02(11) . 1_556
O4 Tb1 O1 77.67(11) 6_565 1_556
O4 Tb1 O1 127.02(11) 6_565 6_566
O4 Tb1 O2 84.86(9) 6_565 .
O4 Tb1 O2 84.86(9) . .
O4 Tb1 O3 74.04(8) 6_565 5_666
O4 Tb1 O3 74.04(8) . 5_666
O4 Tb1 O3 69.50(8) 6_565 .
O4 Tb1 O3 69.50(8) . .
O4 Tb1 O4 133.88(15) 6_565 .
O4 Tb1 O5 144.10(12) . 6_565
O4 Tb1 O5 73.69(11) . .
O4 Tb1 O5 144.10(12) 6_565 .
O4 Tb1 O5 73.69(11) 6_565 6_565
O4 Tb1 C1 76.04(9) 6_565 .
O4 Tb1 C1 76.04(9) . .
O4 Tb1 C6 102.25(9) . 1_556
O4 Tb1 C6 102.25(9) 6_565 1_556
O5 Tb1 O1 74.30(12) 6_565 1_556
O5 Tb1 O1 104.77(12) 6_565 6_566
O5 Tb1 O1 104.77(12) . 1_556
O5 Tb1 O1 74.30(12) . 6_566
O5 Tb1 O2 74.21(11) . .
O5 Tb1 O2 74.21(11) 6_565 .
O5 Tb1 O3 114.08(11) . .
O5 Tb1 O3 114.08(11) 6_565 .
O5 Tb1 O5 72.71(18) . 6_565
O5 Tb1 C1 94.07(13) 6_565 .
O5 Tb1 C1 94.07(13) . .
O5 Tb1 C6 90.14(13) 6_565 1_556
O5 Tb1 C6 90.14(13) . 1_556
C6 Tb1 C1 174.77(18) 1_556 .
C6 O1 Tb1 93.1(3) . 1_554
C1 O2 Tb1 98.1(4) . .
Tb1 O3 Tb1 108.01(15) 5_666 .
C1 O3 Tb1 90.1(4) . .
C1 O3 Tb1 161.9(4) . 5_666
C7 O4 Tb1 138.3(3) . .
Tb1 O5 H5A 98(3) . .
Tb1 O5 H5B 105(3) . .
H5A O5 H5B 112(4) . .
O2 C1 Tb1 57.1(3) . .
O2 C1 O3 121.7(6) . .
O2 C1 C2 118.6(6) . .
O3 C1 Tb1 64.6(3) . .
O3 C1 C2 119.7(5) . .
C2 C1 Tb1 175.7(4) . .
C3 C2 C1 121.7(3) . .
C3 C2 C1 121.7(3) 6_565 .
C3 C2 C3 116.5(5) 6_565 .
F2 C3 C2 119.1(4) . .
F2 C3 C4 119.2(4) . .
C2 C3 C4 121.8(4) . .
F1 C4 C3 115.7(4) . .
F1 C4 C5 122.0(4) . .
C3 C4 C5 122.3(4) . .
C4 C5 C4 115.4(5) 6_565 .
C4 C5 C6 122.3(3) . .
C4 C5 C6 122.3(3) 6_565 .
O1 C6 Tb1 60.6(3) . 1_554
O1 C6 Tb1 60.6(3) 6_565 1_554
O1 C6 O1 121.1(6) 6_565 .
O1 C6 C5 119.4(3) 6_565 .
O1 C6 C5 119.4(3) . .
C5 C6 Tb1 174.9(4) . 1_554
O4 C7 O4 128.1(6) . 2_656
O4 C7 C8 116.0(3) . .
O4 C7 C8 116.0(3) 2_656 .
C9 C8 C7 122.2(3) 2_656 .
C9 C8 C7 122.2(3) . .
C9 C8 C9 115.7(6) 2_656 .
F3 C9 C8 118.6(4) . .
F3 C9 C9 119.2(2) . 6
C9 C9 C8 122.2(3) 6 .

loop_
_geom_bond_atom_site_label_1
_geom_bond_atom_site_label_2
_geom_bond_distance
_geom_bond_site_symmetry_2
Tb1 O1 2.457(3) 1_556
Tb1 O1 2.457(3) 6_566
Tb1 O2 2.490(5) .
Tb1 O3 2.651(4) .
Tb1 O3 2.346(4) 5_666
Tb1 O4 2.343(3) 6_565
Tb1 O4 2.344(3) .
Tb1 O5 2.432(3) .
Tb1 O5 2.432(3) 6_565
Tb1 C1 2.935(6) .
Tb1 C6 2.816(6) 1_556
F1 C4 1.336(5) .
F2 C3 1.335(5) .
F3 C9 1.354(5) .
O1 C6 1.251(4) .
O2 C1 1.244(7) .
O3 C1 1.258(7) .
O4 C7 1.243(4) .
O5 H5A 0.822(19) .
O5 H5B 0.835(19) .
C1 C2 1.509(8) .
C2 C3 1.377(5) 6_565
C2 C3 1.377(5) .
C3 C4 1.382(6) .
C4 C5 1.385(5) .
C5 C6 1.494(8) .
C7 C8 1.500(8) .
C8 C9 1.375(5) 2_656
C8 C9 1.375(5) .
C9 C9 1.362(9) 6
